data_7203671
loop_
_publ_author_name
'Hogben, Timothy'
'Douthwaite, Richard E.'
'Gillie, Lisa J.'
'Whitwood, Adrian C.'

_publ_section_title
;
 Synthesis of a neutral metal?organic network solid [(MeIm)Ni(BDC)]
 (where MeIm = methylimidazole and BDC = 1,4-benzenedicarboxylate) in
 an ionic liquid solvent 1-methyl-3-propylimidazolium bromide
;
_journal_issue 12
_journal_name_full CrystEngComm
_journal_page_first 866
_journal_paper_doi 10.1039/b614104h
_journal_volume 8
_journal_year 2006
_chemical_formula_moiety 'C12 H10 N2 Ni O4'
_chemical_formula_sum 'C12 H10 N2 Ni O4'
_chemical_formula_weight 304.93
_chemical_name_systematic
;
?
;
_space_group_IT_number 14
_symmetry_cell_setting monoclinic
_symmetry_space_group_name_Hall '-P 2yn'
_symmetry_space_group_name_H-M 'P 1 21/n 1'
_atom_sites_solution_hydrogens geom
_atom_sites_solution_primary direct
_atom_sites_solution_secondary difmap
_audit_creation_method SHELXL-97
_cell_angle_alpha 90.00
_cell_angle_beta 101.522(2)
_cell_angle_gamma 90.00
_cell_formula_units_Z 4
_cell_length_a 7.6003(8)
_cell_length_b 16.7695(17)
_cell_length_c 9.7696(10)
_cell_measurement_reflns_used 1973
_cell_measurement_temperature 300(2)
_cell_measurement_theta_max 24.92
_cell_measurement_theta_min 2.43
_cell_volume 1220.1(2)
_computing_cell_refinement 'Bruker SMART'
_computing_data_collection 'Bruker SMART'
_computing_data_reduction 'Bruker SAINT'
_computing_molecular_graphics 'Bruker SHELXTL'
_computing_publication_material 'Bruker SHELXTL'
_computing_structure_refinement 'SHELXL-97 (Sheldrick, 1997)'
_computing_structure_solution 'SHELXS-97 (Sheldrick, 1990)'
_diffrn_ambient_temperature 300(2)
_diffrn_measured_fraction_theta_full 0.997
_diffrn_measured_fraction_theta_max 0.997
_diffrn_measurement_device_type 'CCD area detector'
_diffrn_measurement_method 'phi and omega scans'
_diffrn_radiation_monochromator graphite
_diffrn_radiation_source 'fine-focus sealed tube'
_diffrn_radiation_type MoK\a
_diffrn_radiation_wavelength 0.71073
_diffrn_reflns_av_R_equivalents 0.0418
_diffrn_reflns_av_sigmaI/netI 0.0387
_diffrn_reflns_limit_h_max 9
_diffrn_reflns_limit_h_min -9
_diffrn_reflns_limit_k_max 19
_diffrn_reflns_limit_k_min -19
_diffrn_reflns_limit_l_max 11
_diffrn_reflns_limit_l_min -11
_diffrn_reflns_number 9580
_diffrn_reflns_theta_full 25.04
_diffrn_reflns_theta_max 25.04
_diffrn_reflns_theta_min 2.43
_exptl_absorpt_coefficient_mu 1.601
_exptl_absorpt_correction_T_max 0.950
_exptl_absorpt_correction_T_min 0.867
_exptl_absorpt_correction_type multi-scan
_exptl_absorpt_process_details 'SADABS v2.03; (sheldrick)'
_exptl_crystal_colour yellow
_exptl_crystal_density_diffrn 1.660
_exptl_crystal_density_meas ?
_exptl_crystal_density_method .
_exptl_crystal_description block
_exptl_crystal_F_000 624
_exptl_crystal_size_max 0.13
_exptl_crystal_size_mid 0.07
_exptl_crystal_size_min 0.03
_refine_diff_density_max 0.401
_refine_diff_density_min -0.266
_refine_diff_density_rms 0.074
_refine_ls_extinction_method none
_refine_ls_goodness_of_fit_ref 1.071
_refine_ls_hydrogen_treatment constr
_refine_ls_matrix_type full
_refine_ls_number_parameters 173
_refine_ls_number_reflns 2143
_refine_ls_number_restraints 0
_refine_ls_restrained_S_all 1.071
_refine_ls_R_factor_all 0.0495
_refine_ls_R_factor_gt 0.0376
_refine_ls_shift/su_max 0.001
_refine_ls_shift/su_mean 0.000
_refine_ls_structure_factor_coef Fsqd
_refine_ls_weighting_details 'calc w=1/[\s^2^(Fo^2^)+(0.0409P)^2^+0.7159P] where P=(Fo^2^+2Fc^2^)/3'
_refine_ls_weighting_scheme calc
_refine_ls_wR_factor_gt 0.0801
_refine_ls_wR_factor_ref 0.0840
_reflns_number_gt 1796
_reflns_number_total 2143
_reflns_threshold_expression >2sigma(I)
_cod_data_source_file b614104h.txt
_cod_data_source_block compound1
_cod_depositor_comments
;
The following automatic conversions were performed:
'_symmetry_cell_setting' value 'Monoclinic' changed to 'monoclinic'
according to '/home/saulius/struct/CIF-dictionaries/cif_core.dic'
dictionary named 'cif_core.dic' version 2.4.1 from 2010-06-29.

Automatic conversion script
Id: cif_fix_enum 1527 2010-12-29 10:47:43Z saulius 
;
_cod_original_sg_symbol_H-M P2(1)/n
_cod_database_code 7203671

loop_
_symmetry_equiv_pos_as_xyz
'x, y, z'
'-x+1/2, y+1/2, -z+1/2'
'-x, -y, -z'
'x-1/2, -y-1/2, z-1/2'

loop_
_atom_site_label
_atom_site_type_symbol
_atom_site_fract_x
_atom_site_fract_y
_atom_site_fract_z
_atom_site_U_iso_or_equiv
_atom_site_adp_type
_atom_site_occupancy
_atom_site_symmetry_multiplicity
_atom_site_calc_flag
_atom_site_refinement_flags
_atom_site_disorder_assembly
_atom_site_disorder_group
C1 C -0.1085(4) 0.39965(17) 0.6632(3) 0.0203(7) Uani 1 1 d . . .
C2 C -0.1624(4) 0.32939(17) 0.7419(3) 0.0223(7) Uani 1 1 d . . .
C3 C -0.3438(4) 0.31159(18) 0.7326(3) 0.0271(7) Uani 1 1 d . . .
H3 H -0.4318 0.3452 0.6840 0.033 Uiso 1 1 calc R . .
C4 C -0.3914(4) 0.24372(18) 0.7962(3) 0.0270(7) Uani 1 1 d . . .
H4 H -0.5123 0.2318 0.7896 0.032 Uiso 1 1 calc R . .
C5 C -0.2621(4) 0.19295(17) 0.8699(3) 0.0235(7) Uani 1 1 d . . .
C6 C -0.0806(4) 0.21144(17) 0.8807(3) 0.0256(7) Uani 1 1 d . . .
H6 H 0.0075 0.1782 0.9305 0.031 Uiso 1 1 calc R . .
C7 C -0.0330(4) 0.27953(18) 0.8169(3) 0.0279(8) Uani 1 1 d . . .
H7 H 0.0878 0.2920 0.8245 0.034 Uiso 1 1 calc R . .
C8 C -0.3168(4) 0.11779(17) 0.9332(3) 0.0243(7) Uani 1 1 d . . .
C10 C 0.5223(4) 0.53075(18) 0.7635(3) 0.0263(7) Uani 1 1 d . . .
H10 H 0.5720 0.4991 0.7029 0.032 Uiso 1 1 calc R . .
C11 C 0.3342(5) 0.5959(2) 0.8561(4) 0.0379(9) Uani 1 1 d . . .
H11 H 0.2279 0.6181 0.8719 0.045 Uiso 1 1 calc R . .
C12 C 0.4982(5) 0.6065(2) 0.9379(4) 0.0460(10) Uani 1 1 d . . .
H12 H 0.5250 0.6364 1.0195 0.055 Uiso 1 1 calc R . .
C14 C 0.8116(5) 0.5601(3) 0.9286(4) 0.0522(11) Uani 1 1 d . . .
H14A H 0.8601 0.5188 0.8790 0.078 Uiso 1 1 calc R . .
H14B H 0.8365 0.5481 1.0266 0.078 Uiso 1 1 calc R . .
H14C H 0.8658 0.6102 0.9133 0.078 Uiso 1 1 calc R . .
N1 N 0.3491(3) 0.54743(15) 0.7470(3) 0.0241(6) Uani 1 1 d . . .
N2 N 0.6163(4) 0.56504(17) 0.8777(3) 0.0327(7) Uani 1 1 d . . .
Ni1 Ni 0.16000(5) 0.507170(19) 0.59180(4) 0.01703(14) Uani 1 1 d . . .
O1 O 0.0466(3) 0.42750(12) 0.7047(2) 0.0259(5) Uani 1 1 d . . .
O2 O -0.2232(3) 0.42397(12) 0.5609(2) 0.0267(5) Uani 1 1 d . . .
O3 O -0.4737(3) 0.09219(12) 0.8851(2) 0.0296(5) Uani 1 1 d . . .
O4 O -0.2061(3) 0.08477(12) 1.0282(2) 0.0281(5) Uani 1 1 d . . .

loop_
_atom_site_aniso_label
_atom_site_aniso_U_11
_atom_site_aniso_U_22
_atom_site_aniso_U_33
_atom_site_aniso_U_23
_atom_site_aniso_U_13
_atom_site_aniso_U_12
C1 0.0239(18) 0.0169(15) 0.0228(17) 0.0007(12) 0.0109(14) 0.0003(13)
C2 0.0260(17) 0.0205(15) 0.0214(17) 0.0034(12) 0.0070(13) -0.0033(13)
C3 0.0258(18) 0.0229(16) 0.0327(19) 0.0055(13) 0.0062(15) -0.0014(14)
C4 0.0209(17) 0.0286(17) 0.0330(19) 0.0010(14) 0.0091(14) -0.0059(14)
C5 0.0288(19) 0.0192(15) 0.0225(17) 0.0006(12) 0.0055(15) -0.0046(13)
C6 0.0254(18) 0.0222(16) 0.0287(19) 0.0072(13) 0.0045(14) 0.0000(13)
C7 0.0191(17) 0.0281(17) 0.037(2) 0.0052(14) 0.0059(15) -0.0071(14)
C8 0.0305(19) 0.0171(15) 0.0284(19) -0.0005(13) 0.0135(15) -0.0037(14)
C10 0.0259(18) 0.0256(16) 0.0274(18) 0.0001(13) 0.0053(14) -0.0028(14)
C11 0.034(2) 0.045(2) 0.036(2) -0.0127(17) 0.0102(17) -0.0001(17)
C12 0.048(3) 0.057(3) 0.031(2) -0.0193(19) 0.0032(18) -0.007(2)
C14 0.031(2) 0.083(3) 0.037(2) 0.001(2) -0.0058(18) -0.006(2)
N1 0.0246(15) 0.0257(14) 0.0222(15) -0.0016(11) 0.0050(12) -0.0029(11)
N2 0.0266(16) 0.0429(17) 0.0263(16) -0.0023(13) -0.0003(13) -0.0047(13)
Ni1 0.0185(2) 0.0132(2) 0.0199(2) 0.00079(15) 0.00511(15) -0.00039(16)
O1 0.0283(13) 0.0241(11) 0.0264(12) 0.0068(9) 0.0080(10) -0.0073(10)
O2 0.0248(12) 0.0282(12) 0.0277(13) 0.0110(9) 0.0065(10) -0.0002(9)
O3 0.0294(13) 0.0239(11) 0.0372(14) 0.0019(10) 0.0106(11) -0.0102(10)
O4 0.0318(13) 0.0221(11) 0.0311(13) 0.0069(10) 0.0080(11) -0.0036(10)

loop_
_atom_type_symbol
_atom_type_description
_atom_type_scat_dispersion_real
_atom_type_scat_dispersion_imag
_atom_type_scat_source
C C 0.0033 0.0016 'International Tables Vol C Tables 4.2.6.8 and 6.1.1.4'
H H 0.0000 0.0000 'International Tables Vol C Tables 4.2.6.8 and 6.1.1.4'
O O 0.0106 0.0060 'International Tables Vol C Tables 4.2.6.8 and 6.1.1.4'
Ni Ni 0.3393 1.1124 'International Tables Vol C Tables 4.2.6.8 and 6.1.1.4'
N N 0.0061 0.0033 'International Tables Vol C Tables 4.2.6.8 and 6.1.1.4'

loop_
_geom_angle_atom_site_label_1
_geom_angle_atom_site_label_2
_geom_angle_atom_site_label_3
_geom_angle
_geom_angle_site_symmetry_1
_geom_angle_site_symmetry_3
_geom_angle_publ_flag
O2 C1 O1 126.4(3) . . ?
O2 C1 C2 116.3(3) . . ?
O1 C1 C2 117.3(3) . . ?
C7 C2 C3 119.6(3) . . ?
C7 C2 C1 120.4(3) . . ?
C3 C2 C1 120.0(3) . . ?
C4 C3 C2 119.5(3) . . ?
C4 C3 H3 120.3 . . ?
C2 C3 H3 120.3 . . ?
C3 C4 C5 121.1(3) . . ?
C3 C4 H4 119.4 . . ?
C5 C4 H4 119.4 . . ?
C4 C5 C6 119.3(3) . . ?
C4 C5 C8 120.2(3) . . ?
C6 C5 C8 120.4(3) . . ?
C7 C6 C5 119.5(3) . . ?
C7 C6 H6 120.3 . . ?
C5 C6 H6 120.3 . . ?
C6 C7 C2 121.0(3) . . ?
C6 C7 H7 119.5 . . ?
C2 C7 H7 119.5 . . ?
O4 C8 O3 124.7(3) . . ?
O4 C8 C5 118.5(3) . . ?
O3 C8 C5 116.8(3) . . ?
N1 C10 N2 111.4(3) . . ?
N1 C10 H10 124.3 . . ?
N2 C10 H10 124.3 . . ?
C12 C11 N1 109.2(3) . . ?
C12 C11 H11 125.4 . . ?
N1 C11 H11 125.4 . . ?
C11 C12 N2 106.8(3) . . ?
C11 C12 H12 126.6 . . ?
N2 C12 H12 126.6 . . ?
N2 C14 H14A 109.5 . . ?
N2 C14 H14B 109.5 . . ?
H14A C14 H14B 109.5 . . ?
N2 C14 H14C 109.5 . . ?
H14A C14 H14C 109.5 . . ?
H14B C14 H14C 109.5 . . ?
C10 N1 C11 105.5(3) . . ?
C10 N1 Ni1 124.8(2) . . ?
C11 N1 Ni1 129.7(2) . . ?
C10 N2 C12 107.1(3) . . ?
C10 N2 C14 126.6(3) . . ?
C12 N2 C14 126.3(3) . . ?
N1 Ni1 O4 99.34(10) . 4_665 ?
N1 Ni1 O2 97.28(10) . 3_566 ?
O4 Ni1 O2 90.03(9) 4_665 3_566 ?
N1 Ni1 O1 97.45(10) . . ?
O4 Ni1 O1 87.67(9) 4_665 . ?
O2 Ni1 O1 165.27(9) 3_566 . ?
N1 Ni1 O3 95.15(10) . 2_456 ?
O4 Ni1 O3 165.49(9) 4_665 2_456 ?
O2 Ni1 O3 87.43(9) 3_566 2_456 ?
O1 Ni1 O3 91.17(9) . 2_456 ?
N1 Ni1 Ni1 160.93(8) . 3_566 ?
O4 Ni1 Ni1 99.73(7) 4_665 3_566 ?
O2 Ni1 Ni1 82.95(6) 3_566 3_566 ?
O1 Ni1 Ni1 83.10(6) . 3_566 ?
O3 Ni1 Ni1 65.78(6) 2_456 3_566 ?
C1 O1 Ni1 122.76(19) . . ?
C1 O2 Ni1 122.95(19) . 3_566 ?
C8 O3 Ni1 144.5(2) . 2_446 ?
C8 O4 Ni1 105.16(19) . 4_566 ?

loop_
_geom_bond_atom_site_label_1
_geom_bond_atom_site_label_2
_geom_bond_distance
_geom_bond_site_symmetry_2
_geom_bond_publ_flag
C1 O2 1.256(4) . ?
C1 O1 1.257(4) . ?
C1 C2 1.508(4) . ?
C2 C7 1.384(4) . ?
C2 C3 1.395(4) . ?
C3 C4 1.379(4) . ?
C3 H3 0.9300 . ?
C4 C5 1.388(4) . ?
C4 H4 0.9300 . ?
C5 C6 1.397(4) . ?
C5 C8 1.499(4) . ?
C6 C7 1.383(4) . ?
C6 H6 0.9300 . ?
C7 H7 0.9300 . ?
C8 O4 1.251(4) . ?
C8 O3 1.266(4) . ?
C10 N1 1.324(4) . ?
C10 N2 1.329(4) . ?
C10 H10 0.9300 . ?
C11 C12 1.351(5) . ?
C11 N1 1.363(4) . ?
C11 H11 0.9300 . ?
C12 N2 1.359(5) . ?
C12 H12 0.9300 . ?
C14 N2 1.471(4) . ?
C14 H14A 0.9600 . ?
C14 H14B 0.9600 . ?
C14 H14C 0.9600 . ?
N1 Ni1 1.987(2) . ?
Ni1 O4 2.013(2) 4_665 ?
Ni1 O2 2.019(2) 3_566 ?
Ni1 O1 2.031(2) . ?
Ni1 O3 2.053(2) 2_456 ?
Ni1 Ni1 2.7290(8) 3_566 ?
O2 Ni1 2.019(2) 3_566 ?
O3 Ni1 2.053(2) 2_446 ?
O4 Ni1 2.013(2) 4_566 ?

loop_
_geom_torsion_atom_site_label_1
_geom_torsion_atom_site_label_2
_geom_torsion_atom_site_label_3
_geom_torsion_atom_site_label_4
_geom_torsion
_geom_torsion_site_symmetry_1
_geom_torsion_site_symmetry_2
_geom_torsion_site_symmetry_3
_geom_torsion_site_symmetry_4
_geom_torsion_publ_flag
O2 C1 C2 C7 154.9(3) . . . . ?
O1 C1 C2 C7 -24.2(4) . . . . ?
O2 C1 C2 C3 -21.3(4) . . . . ?
O1 C1 C2 C3 159.6(3) . . . . ?
C7 C2 C3 C4 -1.2(5) . . . . ?
C1 C2 C3 C4 175.0(3) . . . . ?
C2 C3 C4 C5 0.3(5) . . . . ?
C3 C4 C5 C6 0.6(5) . . . . ?
C3 C4 C5 C8 -177.5(3) . . . . ?
C4 C5 C6 C7 -0.6(5) . . . . ?
C8 C5 C6 C7 177.5(3) . . . . ?
C5 C6 C7 C2 -0.3(5) . . . . ?
C3 C2 C7 C6 1.2(5) . . . . ?
C1 C2 C7 C6 -175.0(3) . . . . ?
C4 C5 C8 O4 -161.0(3) . . . . ?
C6 C5 C8 O4 21.0(4) . . . . ?
C4 C5 C8 O3 19.2(4) . . . . ?
C6 C5 C8 O3 -158.8(3) . . . . ?
N1 C11 C12 N2 0.8(4) . . . . ?
N2 C10 N1 C11 0.9(4) . . . . ?
N2 C10 N1 Ni1 -179.1(2) . . . . ?
C12 C11 N1 C10 -1.0(4) . . . . ?
C12 C11 N1 Ni1 178.9(3) . . . . ?
N1 C10 N2 C12 -0.4(4) . . . . ?
N1 C10 N2 C14 -179.6(3) . . . . ?
C11 C12 N2 C10 -0.3(4) . . . . ?
C11 C12 N2 C14 179.0(4) . . . . ?
C10 N1 Ni1 O4 18.3(3) . . . 4_665 ?
C11 N1 Ni1 O4 -161.6(3) . . . 4_665 ?
C10 N1 Ni1 O2 -72.9(3) . . . 3_566 ?
C11 N1 Ni1 O2 107.2(3) . . . 3_566 ?
C10 N1 Ni1 O1 107.2(3) . . . . ?
C11 N1 Ni1 O1 -72.7(3) . . . . ?
C10 N1 Ni1 O3 -161.0(3) . . . 2_456 ?
C11 N1 Ni1 O3 19.1(3) . . . 2_456 ?
C10 N1 Ni1 Ni1 -162.38(18) . . . 3_566 ?
C11 N1 Ni1 Ni1 17.7(5) . . . 3_566 ?
O2 C1 O1 Ni1 -11.0(4) . . . . ?
C2 C1 O1 Ni1 168.02(19) . . . . ?
N1 Ni1 O1 C1 161.5(2) . . . . ?
O4 Ni1 O1 C1 -99.4(2) 4_665 . . . ?
O2 Ni1 O1 C1 -18.2(5) 3_566 . . . ?
O3 Ni1 O1 C1 66.1(2) 2_456 . . . ?
Ni1 Ni1 O1 C1 0.7(2) 3_566 . . . ?
O1 C1 O2 Ni1 17.9(4) . . . 3_566 ?
C2 C1 O2 Ni1 -161.12(19) . . . 3_566 ?
O4 C8 O3 Ni1 5.3(6) . . . 2_446 ?
C5 C8 O3 Ni1 -174.9(2) . . . 2_446 ?
O3 C8 O4 Ni1 -4.6(4) . . . 4_566 ?
C5 C8 O4 Ni1 175.7(2) . . . 4_566 ?
